data_2232134
loop_
_publ_author_name
'Wang, Wei'
'Gao, Yan'
'Xu, Chao'
'Wu, Wen-peng'
'Liu, Qing-lei'

_publ_section_title
;
 <i>rac</i>-3-{4-[(4-Nitrobenzylidene)amino]-3-phenyl-5-sulfanylidene-4,5-dihydro-1<i>H</i>-1,2,4-triazol-1-yl}-1,3-diphenylpropan-1-one
;
_journal_coeditor_code ZS2140
_journal_issue 10
_journal_name_full 'Acta Crystallographica Section E'
_journal_page_first o2727
_journal_paper_doi 10.1107/S1600536811035197
_journal_volume 67
_journal_year 2011
_chemical_formula_iupac 'C30 H23 N5 O3 S'
_chemical_formula_moiety 'C30 H23 N5 O3 S'
_chemical_formula_sum 'C30 H23 N5 O3 S'
_chemical_formula_weight 533.59
_chemical_name_systematic
;
<i>rac</i>-3-{4-[(4-Nitrobenzylidene)amino]-3-phenyl-5-sulfanylidene-
4,5-dihydro-1<i>H</i>-1,2,4-triazol-1-yl}-1,3-diphenylpropan-1-one
;
_space_group_IT_number 14
_symmetry_cell_setting monoclinic
_symmetry_space_group_name_Hall '-P 2ybc'
_symmetry_space_group_name_H-M 'P 1 21/c 1'
_atom_sites_solution_hydrogens geom
_atom_sites_solution_primary direct
_atom_sites_solution_secondary difmap
_cell_angle_alpha 90.00
_cell_angle_beta 98.213(3)
_cell_angle_gamma 90.00
_cell_formula_units_Z 4
_cell_length_a 13.3303(13)
_cell_length_b 21.832(2)
_cell_length_c 9.2773(9)
_cell_measurement_reflns_used 8592
_cell_measurement_temperature 113(2)
_cell_measurement_theta_max 27.9
_cell_measurement_theta_min 1.5
_cell_volume 2672.3(4)
_computing_cell_refinement 'CrystalClear (Rigaku/MSC, 2005)'
_computing_data_collection 'CrystalClear (Rigaku/MSC, 2005)'
_computing_data_reduction 'CrystalClear (Rigaku/MSC, 2005)'
_computing_molecular_graphics 'SHELXTL (Sheldrick, 2008)'
_computing_publication_material 'SHELXTL (Sheldrick, 2008)'
_computing_structure_refinement 'SHELXL97 (Sheldrick, 2008)'
_computing_structure_solution 'SHELXS97 (Sheldrick, 2008)'
_diffrn_ambient_temperature 113(2)
_diffrn_detector_area_resol_mean 14.63
_diffrn_measured_fraction_theta_full 1.000
_diffrn_measured_fraction_theta_max 1.000
_diffrn_measurement_device_type 'Rigaku Saturn CCD area-detector'
_diffrn_measurement_method '\f and \w'
_diffrn_radiation_monochromator multilayer
_diffrn_radiation_source 'rotating anode'
_diffrn_radiation_type 'Mo K\a'
_diffrn_radiation_wavelength 0.71073
_diffrn_reflns_av_R_equivalents 0.0402
_diffrn_reflns_av_sigmaI/netI 0.0394
_diffrn_reflns_limit_h_max 17
_diffrn_reflns_limit_h_min -15
_diffrn_reflns_limit_k_max 28
_diffrn_reflns_limit_k_min -27
_diffrn_reflns_limit_l_max 12
_diffrn_reflns_limit_l_min -12
_diffrn_reflns_number 27241
_diffrn_reflns_theta_full 27.88
_diffrn_reflns_theta_max 27.88
_diffrn_reflns_theta_min 1.54
_diffrn_standards_number 0
_exptl_absorpt_coefficient_mu 0.163
_exptl_absorpt_correction_T_max 0.9807
_exptl_absorpt_correction_T_min 0.9682
_exptl_absorpt_correction_type multi-scan
_exptl_absorpt_process_details '(CrystalClear; Rigaku/MSC, 2005)'
_exptl_crystal_colour colorless
_exptl_crystal_density_diffrn 1.326
_exptl_crystal_density_method 'not measured'
_exptl_crystal_description prism
_exptl_crystal_F_000 1112
_exptl_crystal_size_max 0.20
_exptl_crystal_size_mid 0.18
_exptl_crystal_size_min 0.12
_refine_diff_density_max 0.331
_refine_diff_density_min -0.248
_refine_ls_extinction_method none
_refine_ls_goodness_of_fit_ref 1.097
_refine_ls_hydrogen_treatment constr
_refine_ls_matrix_type full
_refine_ls_number_parameters 352
_refine_ls_number_reflns 6372
_refine_ls_number_restraints 0
_refine_ls_restrained_S_all 1.097
_refine_ls_R_factor_all 0.0626
_refine_ls_R_factor_gt 0.0492
_refine_ls_shift/su_max 0.000
_refine_ls_shift/su_mean 0.000
_refine_ls_structure_factor_coef Fsqd
_refine_ls_weighting_details 'w=1/[\s^2^(Fo^2^)+(0.0667P)^2^+0.1147P] where P=(Fo^2^+2Fc^2^)/3'
_refine_ls_weighting_scheme calc
_refine_ls_wR_factor_gt 0.1226
_refine_ls_wR_factor_ref 0.1310
_reflns_number_gt 5124
_reflns_number_total 6372
_reflns_threshold_expression I>2\s(I)
_cod_data_source_file zs2140.cif
_cod_data_source_block I
_cod_original_cell_volume 2672.2(4)
_cod_original_sg_symbol_H-M 'P 21/c'
_cod_database_code 2232134
_cod_database_fobs_code 2232134

loop_
_symmetry_equiv_pos_as_xyz
'x, y, z'
'-x, y+1/2, -z+1/2'
'-x, -y, -z'
'x, -y-1/2, z-1/2'

loop_
_atom_site_type_symbol
_atom_site_label
_atom_site_fract_x
_atom_site_fract_y
_atom_site_fract_z
_atom_site_U_iso_or_equiv
_atom_site_adp_type
_atom_site_calc_flag
_atom_site_refinement_flags
_atom_site_occupancy
_atom_site_symmetry_multiplicity
S S1 0.40778(3) 0.258871(19) 0.46718(5) 0.03324(14) Uani d . 1 1
O O1 0.33880(9) 0.08657(5) 0.76721(14) 0.0346(3) Uani d . 1 1
O O2 -0.05157(12) 0.41949(7) -0.22517(19) 0.0649(5) Uani d . 1 1
O O3 -0.07948(10) 0.33342(7) -0.34027(17) 0.0545(4) Uani d . 1 1
N N1 0.41855(9) 0.13669(6) 0.49993(14) 0.0250(3) Uani d . 1 1
N N2 0.37677(10) 0.08227(6) 0.44644(15) 0.0273(3) Uani d . 1 1
N N3 0.30586(9) 0.16063(6) 0.32011(14) 0.0265(3) Uani d . 1 1
N N4 0.23159(10) 0.18795(7) 0.22006(15) 0.0305(3) Uani d . 1 1
N N5 -0.03993(11) 0.36460(8) -0.23724(19) 0.0440(4) Uani d . 1 1
C C1 0.37777(12) 0.18629(7) 0.42770(17) 0.0258(3) Uani d . 1 1
C C2 0.30761(12) 0.09772(7) 0.33837(18) 0.0268(4) Uani d . 1 1
C C3 0.49357(11) 0.13916(7) 0.63312(17) 0.0244(3) Uani d . 1 1
H H3 0.4677 0.1679 0.7033 0.029 Uiso calc R 1 1
C C4 0.50513(11) 0.07593(7) 0.70349(17) 0.0252(3) Uani d . 1 1
H H4A 0.5231 0.0462 0.6307 0.030 Uiso calc R 1 1
H H4B 0.5621 0.0772 0.7846 0.030 Uiso calc R 1 1
C C5 0.41174(12) 0.05325(7) 0.76135(17) 0.0255(3) Uani d . 1 1
C C6 0.41222(11) -0.01130(7) 0.81389(16) 0.0246(3) Uani d . 1 1
C C7 0.50162(12) -0.04455(7) 0.84342(17) 0.0264(3) Uani d . 1 1
H H7 0.5640 -0.0265 0.8279 0.032 Uiso calc R 1 1
C C8 0.50025(13) -0.10395(7) 0.89538(18) 0.0306(4) Uani d . 1 1
H H8 0.5617 -0.1265 0.9151 0.037 Uiso calc R 1 1
C C9 0.40986(13) -0.13060(8) 0.91858(19) 0.0332(4) Uani d . 1 1
H H9 0.4091 -0.1715 0.9534 0.040 Uiso calc R 1 1
C C10 0.32011(14) -0.09748(8) 0.89083(19) 0.0342(4) Uani d . 1 1
H H10 0.2580 -0.1155 0.9079 0.041 Uiso calc R 1 1
C C11 0.32128(12) -0.03833(8) 0.83847(18) 0.0305(4) Uani d . 1 1
H H11 0.2598 -0.0159 0.8190 0.037 Uiso calc R 1 1
C C12 0.59542(11) 0.16257(7) 0.60266(17) 0.0244(3) Uani d . 1 1
C C13 0.64074(12) 0.14022(8) 0.48742(18) 0.0305(4) Uani d . 1 1
H H13 0.6057 0.1114 0.4219 0.037 Uiso calc R 1 1
C C14 0.73711(13) 0.15985(8) 0.4674(2) 0.0363(4) Uani d . 1 1
H H14 0.7679 0.1442 0.3888 0.044 Uiso calc R 1 1
C C15 0.78809(13) 0.20224(8) 0.5621(2) 0.0358(4) Uani d . 1 1
H H15 0.8536 0.2160 0.5482 0.043 Uiso calc R 1 1
C C16 0.74310(13) 0.22440(8) 0.67691(19) 0.0335(4) Uani d . 1 1
H H16 0.7783 0.2532 0.7424 0.040 Uiso calc R 1 1
C C17 0.64733(12) 0.20516(7) 0.69740(18) 0.0291(4) Uani d . 1 1
H H17 0.6169 0.2210 0.7761 0.035 Uiso calc R 1 1
C C18 0.23453(13) 0.24544(9) 0.1994(2) 0.0375(4) Uani d . 1 1
H H18 0.2862 0.2696 0.2532 0.045 Uiso calc R 1 1
C C19 0.15729(12) 0.27428(9) 0.0914(2) 0.0363(4) Uani d . 1 1
C C20 0.09104(13) 0.24006(8) -0.0091(2) 0.0359(4) Uani d . 1 1
H H20 0.0912 0.1966 -0.0037 0.043 Uiso calc R 1 1
C C21 0.02564(13) 0.26954(9) -0.1159(2) 0.0368(4) Uani d . 1 1
H H21 -0.0185 0.2469 -0.1858 0.044 Uiso calc R 1 1
C C22 0.02605(12) 0.33251(8) -0.1185(2) 0.0356(4) Uani d . 1 1
C C23 0.08666(13) 0.36786(9) -0.0181(2) 0.0427(5) Uani d . 1 1
H H23 0.0828 0.4113 -0.0206 0.051 Uiso calc R 1 1
C C24 0.15371(13) 0.33767(9) 0.0872(2) 0.0422(5) Uani d . 1 1
H H24 0.1974 0.3608 0.1568 0.051 Uiso calc R 1 1
C C25 0.24185(12) 0.05265(8) 0.25380(19) 0.0321(4) Uani d . 1 1
C C26 0.22312(14) -0.00168(8) 0.3235(2) 0.0435(5) Uani d . 1 1
H H26 0.2505 -0.0077 0.4227 0.052 Uiso calc R 1 1
C C27 0.16458(16) -0.04698(9) 0.2484(3) 0.0564(6) Uani d . 1 1
H H27 0.1526 -0.0843 0.2959 0.068 Uiso calc R 1 1
C C28 0.12366(15) -0.03807(10) 0.1051(3) 0.0564(6) Uani d . 1 1
H H28 0.0829 -0.0691 0.0544 0.068 Uiso calc R 1 1
C C29 0.14132(14) 0.01515(10) 0.0354(2) 0.0497(6) Uani d . 1 1
H H29 0.1124 0.0210 -0.0633 0.060 Uiso calc R 1 1
C C30 0.20157(13) 0.06087(9) 0.1082(2) 0.0394(5) Uani d . 1 1
H H30 0.2151 0.0974 0.0589 0.047 Uiso calc R 1 1

loop_
_atom_site_aniso_label
_atom_site_aniso_U_11
_atom_site_aniso_U_22
_atom_site_aniso_U_33
_atom_site_aniso_U_12
_atom_site_aniso_U_13
_atom_site_aniso_U_23
S1 0.0366(3) 0.0258(2) 0.0356(3) 0.00011(17) -0.00091(18) 0.00255(18)
O1 0.0319(6) 0.0328(6) 0.0388(7) 0.0046(5) 0.0042(5) 0.0019(5)
O2 0.0617(10) 0.0478(9) 0.0783(12) 0.0076(8) -0.0139(8) 0.0202(8)
O3 0.0449(8) 0.0643(10) 0.0487(9) 0.0034(7) -0.0129(7) 0.0094(7)
N1 0.0259(7) 0.0233(7) 0.0240(7) 0.0000(5) -0.0030(5) -0.0019(5)
N2 0.0260(7) 0.0266(7) 0.0273(7) -0.0003(5) -0.0034(5) -0.0049(6)
N3 0.0228(7) 0.0326(8) 0.0226(7) 0.0029(5) -0.0017(5) 0.0005(6)
N4 0.0257(7) 0.0405(8) 0.0237(7) 0.0052(6) -0.0020(5) 0.0046(6)
N5 0.0315(8) 0.0484(10) 0.0501(11) 0.0016(7) -0.0006(7) 0.0160(8)
C1 0.0236(8) 0.0310(9) 0.0221(8) 0.0022(6) 0.0015(6) 0.0023(6)
C2 0.0232(8) 0.0315(9) 0.0251(8) 0.0021(6) 0.0010(6) -0.0042(7)
C3 0.0258(8) 0.0240(8) 0.0217(8) -0.0005(6) -0.0020(6) -0.0011(6)
C4 0.0259(8) 0.0253(8) 0.0230(8) -0.0001(6) -0.0017(6) 0.0005(6)
C5 0.0275(8) 0.0259(8) 0.0213(8) 0.0014(6) -0.0027(6) -0.0023(6)
C6 0.0281(8) 0.0258(8) 0.0191(8) -0.0018(6) 0.0009(6) -0.0032(6)
C7 0.0287(8) 0.0267(8) 0.0232(8) -0.0023(6) 0.0018(6) -0.0020(6)
C8 0.0348(9) 0.0290(8) 0.0274(9) 0.0017(7) 0.0026(7) -0.0002(7)
C9 0.0447(10) 0.0267(8) 0.0278(9) -0.0052(7) 0.0041(7) 0.0005(7)
C10 0.0352(9) 0.0357(9) 0.0321(10) -0.0100(7) 0.0055(7) -0.0012(8)
C11 0.0273(8) 0.0347(9) 0.0288(9) -0.0013(7) 0.0019(7) -0.0030(7)
C12 0.0269(8) 0.0221(8) 0.0225(8) 0.0005(6) -0.0026(6) 0.0025(6)
C13 0.0334(9) 0.0311(9) 0.0255(9) -0.0055(7) -0.0004(7) -0.0050(7)
C14 0.0378(10) 0.0422(10) 0.0298(9) -0.0041(8) 0.0085(7) -0.0060(8)
C15 0.0314(9) 0.0401(10) 0.0359(10) -0.0073(8) 0.0049(7) 0.0011(8)
C16 0.0332(9) 0.0298(9) 0.0360(10) -0.0072(7) -0.0003(7) -0.0045(7)
C17 0.0316(9) 0.0283(8) 0.0268(8) -0.0016(7) 0.0015(7) -0.0048(7)
C18 0.0290(9) 0.0465(11) 0.0358(10) 0.0001(8) 0.0003(7) 0.0075(8)
C19 0.0250(9) 0.0456(11) 0.0376(10) 0.0017(7) 0.0023(7) 0.0116(8)
C20 0.0309(9) 0.0395(10) 0.0368(10) 0.0007(7) 0.0029(7) 0.0073(8)
C21 0.0254(9) 0.0463(11) 0.0384(10) 0.0004(8) 0.0034(7) 0.0045(8)
C22 0.0217(8) 0.0459(11) 0.0384(10) 0.0008(7) 0.0014(7) 0.0124(8)
C23 0.0324(10) 0.0420(11) 0.0523(12) -0.0025(8) 0.0010(8) 0.0139(9)
C24 0.0327(10) 0.0443(11) 0.0464(12) -0.0056(8) -0.0054(8) 0.0087(9)
C25 0.0236(8) 0.0375(10) 0.0331(9) 0.0050(7) -0.0031(7) -0.0122(8)
C26 0.0400(11) 0.0356(10) 0.0498(12) 0.0003(8) -0.0109(9) -0.0092(9)
C27 0.0500(13) 0.0375(11) 0.0750(16) -0.0032(9) -0.0141(11) -0.0136(11)
C28 0.0390(11) 0.0530(13) 0.0705(16) 0.0023(10) -0.0148(10) -0.0310(12)
C29 0.0320(10) 0.0686(15) 0.0441(12) 0.0096(10) -0.0092(8) -0.0259(11)
C30 0.0292(9) 0.0521(11) 0.0348(10) 0.0064(8) -0.0034(7) -0.0142(9)

loop_
_atom_type_symbol
_atom_type_description
_atom_type_scat_dispersion_real
_atom_type_scat_dispersion_imag
_atom_type_scat_source
C C 0.0033 0.0016
; International Tables
Vol. C, Tables 4.2.6.8 and 6.1.1.4
;
H H 0.0000 0.0000
; International Tables
Vol. C, Tables 4.2.6.8 and 6.1.1.4
;
N N 0.0061 0.0033
; International Tables
Vol. C, Tables 4.2.6.8 and 6.1.1.4
;
O O 0.0106 0.0106
; International Tables
Vol. C, Tables 4.2.6.8 and 6.1.1.4
;
S S 0.1246 0.1246
; International Tables
Vol. C, Tables 4.2.6.8 and 6.1.1.4
;

loop_
_geom_angle_atom_site_label_1
_geom_angle_atom_site_label_2
_geom_angle_atom_site_label_3
_geom_angle
C1 N1 N2 113.68(12)
C1 N1 C3 124.37(13)
N2 N1 C3 121.68(12)
C2 N2 N1 105.02(12)
C2 N3 N4 120.35(12)
C2 N3 C1 108.21(12)
N4 N3 C1 130.87(13)
C18 N4 N3 119.33(14)
O2 N5 O3 124.84(16)
O2 N5 C22 117.86(17)
O3 N5 C22 117.30(15)
N1 C1 N3 102.69(13)
N1 C1 S1 126.13(12)
N3 C1 S1 131.16(12)
N2 C2 N3 110.38(13)
N2 C2 C25 122.63(15)
N3 C2 C25 126.98(14)
N1 C3 C12 111.99(12)
N1 C3 C4 109.89(12)
C12 C3 C4 110.29(12)
N1 C3 H3 108.2
C12 C3 H3 108.2
C4 C3 H3 108.2
C5 C4 C3 114.30(13)
C5 C4 H4A 108.7
C3 C4 H4A 108.7
C5 C4 H4B 108.7
C3 C4 H4B 108.7
H4A C4 H4B 107.6
O1 C5 C6 120.97(15)
O1 C5 C4 121.53(14)
C6 C5 C4 117.49(13)
C7 C6 C11 119.18(15)
C7 C6 C5 121.46(14)
C11 C6 C5 119.33(14)
C8 C7 C6 120.30(15)
C8 C7 H7 119.8
C6 C7 H7 119.8
C9 C8 C7 120.23(16)
C9 C8 H8 119.9
C7 C8 H8 119.9
C8 C9 C10 119.91(16)
C8 C9 H9 120.0
C10 C9 H9 120.0
C11 C10 C9 119.93(16)
C11 C10 H10 120.0
C9 C10 H10 120.0
C10 C11 C6 120.44(16)
C10 C11 H11 119.8
C6 C11 H11 119.8
C13 C12 C17 119.23(15)
C13 C12 C3 121.66(13)
C17 C12 C3 119.01(14)
C12 C13 C14 120.38(15)
C12 C13 H13 119.8
C14 C13 H13 119.8
C15 C14 C13 119.95(16)
C15 C14 H14 120.0
C13 C14 H14 120.0
C16 C15 C14 119.68(16)
C16 C15 H15 120.2
C14 C15 H15 120.2
C15 C16 C17 120.68(15)
C15 C16 H16 119.7
C17 C16 H16 119.7
C16 C17 C12 120.07(16)
C16 C17 H17 120.0
C12 C17 H17 120.0
N4 C18 C19 119.45(16)
N4 C18 H18 120.3
C19 C18 H18 120.3
C24 C19 C20 119.79(16)
C24 C19 C18 117.69(16)
C20 C19 C18 122.47(17)
C21 C20 C19 120.06(17)
C21 C20 H20 120.0
C19 C20 H20 120.0
C22 C21 C20 118.34(17)
C22 C21 H21 120.8
C20 C21 H21 120.8
C21 C22 C23 123.43(16)
C21 C22 N5 118.82(16)
C23 C22 N5 117.74(16)
C22 C23 C24 117.70(18)
C22 C23 H23 121.2
C24 C23 H23 121.2
C19 C24 C23 120.59(17)
C19 C24 H24 119.7
C23 C24 H24 119.7
C26 C25 C30 119.43(16)
C26 C25 C2 117.15(16)
C30 C25 C2 123.37(17)
C27 C26 C25 120.1(2)
C27 C26 H26 120.0
C25 C26 H26 120.0
C28 C27 C26 120.1(2)
C28 C27 H27 119.9
C26 C27 H27 119.9
C29 C28 C27 120.39(19)
C29 C28 H28 119.8
C27 C28 H28 119.8
C28 C29 C30 120.36(19)
C28 C29 H29 119.8
C30 C29 H29 119.8
C25 C30 C29 119.60(19)
C25 C30 H30 120.2
C29 C30 H30 120.2

loop_
_geom_bond_atom_site_label_1
_geom_bond_atom_site_label_2
_geom_bond_distance
S1 C1 1.6622(16)
O1 C5 1.2218(18)
O2 N5 1.215(2)
O3 N5 1.229(2)
N1 C1 1.3466(19)
N1 N2 1.3745(17)
N1 C3 1.4754(18)
N2 C2 1.3058(19)
N3 C2 1.383(2)
N3 N4 1.3911(17)
N3 C1 1.3984(19)
N4 C18 1.271(2)
N5 C22 1.483(2)
C2 C25 1.468(2)
C3 C12 1.515(2)
C3 C4 1.525(2)
C3 H3 1.0000
C4 C5 1.508(2)
C4 H4A 0.9900
C4 H4B 0.9900
C5 C6 1.491(2)
C6 C7 1.389(2)
C6 C11 1.396(2)
C7 C8 1.385(2)
C7 H7 0.9500
C8 C9 1.382(2)
C8 H8 0.9500
C9 C10 1.390(2)
C9 H9 0.9500
C10 C11 1.381(2)
C10 H10 0.9500
C11 H11 0.9500
C12 C13 1.389(2)
C12 C17 1.394(2)
C13 C14 1.392(2)
C13 H13 0.9500
C14 C15 1.386(2)
C14 H14 0.9500
C15 C16 1.382(2)
C15 H15 0.9500
C16 C17 1.383(2)
C16 H16 0.9500
C17 H17 0.9500
C18 C19 1.471(2)
C18 H18 0.9500
C19 C24 1.385(3)
C19 C20 1.405(2)
C20 C21 1.382(2)
C20 H20 0.9500
C21 C22 1.375(2)
C21 H21 0.9500
C22 C23 1.379(3)
C23 C24 1.392(2)
C23 H23 0.9500
C24 H24 0.9500
C25 C26 1.390(3)
C25 C30 1.392(2)
C26 C27 1.384(3)
C26 H26 0.9500
C27 C28 1.377(3)
C27 H27 0.9500
C28 C29 1.367(3)
C28 H28 0.9500
C29 C30 1.394(3)
C29 H29 0.9500
C30 H30 0.9500

loop_
_geom_torsion_atom_site_label_1
_geom_torsion_atom_site_label_2
_geom_torsion_atom_site_label_3
_geom_torsion_atom_site_label_4
_geom_torsion
C1 N1 N2 C2 -0.32(18)
C3 N1 N2 C2 173.93(14)
C2 N3 N4 C18 -176.27(16)
C1 N3 N4 C18 13.5(3)
N2 N1 C1 N3 -0.65(17)
C3 N1 C1 N3 -174.72(13)
N2 N1 C1 S1 177.81(12)
C3 N1 C1 S1 3.7(2)
C2 N3 C1 N1 1.33(17)
N4 N3 C1 N1 172.49(15)
C2 N3 C1 S1 -177.02(14)
N4 N3 C1 S1 -5.9(3)
N1 N2 C2 N3 1.19(18)
N1 N2 C2 C25 -177.76(15)
N4 N3 C2 N2 -173.91(13)
C1 N3 C2 N2 -1.65(19)
N4 N3 C2 C25 5.0(2)
C1 N3 C2 C25 177.24(16)
C1 N1 C3 C12 -69.61(19)
N2 N1 C3 C12 116.77(15)
C1 N1 C3 C4 167.44(14)
N2 N1 C3 C4 -6.2(2)
N1 C3 C4 C5 -65.96(17)
C12 C3 C4 C5 170.10(12)
C3 C4 C5 O1 -8.9(2)
C3 C4 C5 C6 172.12(13)
O1 C5 C6 C7 -163.09(15)
C4 C5 C6 C7 15.9(2)
O1 C5 C6 C11 14.8(2)
C4 C5 C6 C11 -166.23(14)
C11 C6 C7 C8 0.6(2)
C5 C6 C7 C8 178.48(15)
C6 C7 C8 C9 -0.1(2)
C7 C8 C9 C10 -0.5(3)
C8 C9 C10 C11 0.8(3)
C9 C10 C11 C6 -0.4(3)
C7 C6 C11 C10 -0.3(2)
C5 C6 C11 C10 -178.26(15)
N1 C3 C12 C13 -47.16(19)
C4 C3 C12 C13 75.57(18)
N1 C3 C12 C17 136.38(14)
C4 C3 C12 C17 -100.89(16)
C17 C12 C13 C14 0.4(2)
C3 C12 C13 C14 -176.07(15)
C12 C13 C14 C15 -0.4(3)
C13 C14 C15 C16 0.5(3)
C14 C15 C16 C17 -0.6(3)
C15 C16 C17 C12 0.6(2)
C13 C12 C17 C16 -0.5(2)
C3 C12 C17 C16 176.08(14)
N3 N4 C18 C19 178.74(15)
N4 C18 C19 C24 170.56(18)
N4 C18 C19 C20 -11.9(3)
C24 C19 C20 C21 2.9(3)
C18 C19 C20 C21 -174.62(17)
C19 C20 C21 C22 -1.3(3)
C20 C21 C22 C23 -1.6(3)
C20 C21 C22 N5 176.85(16)
O2 N5 C22 C21 168.08(18)
O3 N5 C22 C21 -11.4(3)
O2 N5 C22 C23 -13.4(3)
O3 N5 C22 C23 167.13(17)
C21 C22 C23 C24 2.8(3)
N5 C22 C23 C24 -175.60(17)
C20 C19 C24 C23 -1.6(3)
C18 C19 C24 C23 176.04(18)
C22 C23 C24 C19 -1.2(3)
N2 C2 C25 C26 26.7(2)
N3 C2 C25 C26 -152.10(18)
N2 C2 C25 C30 -150.80(17)
N3 C2 C25 C30 30.4(3)
C30 C25 C26 C27 -0.2(3)
C2 C25 C26 C27 -177.80(17)
C25 C26 C27 C28 -0.8(3)
C26 C27 C28 C29 0.7(3)
C27 C28 C29 C30 0.4(3)
C26 C25 C30 C29 1.4(3)
C2 C25 C30 C29 178.79(16)
C28 C29 C30 C25 -1.5(3)
